data_7037669
loop_
_publ_author_name
'Lee, Sun Young'
'Kim, Namseok'
'Lee, Myoung Mi'
'Jo, Young Dan'
'Bae, Jeong Mi'
'Hyun, Min Young'
'Yoon, Sungho'
'Kim, Cheal'

_publ_section_title
;
 A discrete {Co4(\m3-OH)4}(4+) cluster with an oxygen-rich coordination
 environment as a catalyst for the epoxidation of various olefins.
;
_journal_issue 4
_journal_name_full 'Dalton transactions (Cambridge, England : 2003)'
_journal_page_first 1727
_journal_page_last 1736
_journal_paper_doi 10.1039/c5dt03422a
_journal_volume 45
_journal_year 2016
_chemical_formula_moiety '2(C60 H46 Co4 F10 N4 O14 S2), C4 H10 O, C H2 Cl2'
_chemical_formula_sum 'C125 H104 Cl2 Co8 F20 N8 O29 S4'
_chemical_formula_weight 3232.74
_chemical_name_common 'Co Cubane (OH, 4F)'
_chemical_name_systematic
; 
 ? 
;
_chemical_properties_physical Moisture-sensitive
_space_group_IT_number 2
_symmetry_cell_setting triclinic
_symmetry_space_group_name_Hall '-P 1'
_symmetry_space_group_name_H-M 'P -1'
_atom_sites_solution_hydrogens geom
_atom_sites_solution_primary direct
_atom_sites_solution_secondary difmap
_audit_creation_method SHELXL-97
_audit_update_record
;
2015-06-23 deposited with the CCDC.
2015-12-15 downloaded from the CCDC.
;
_cell_angle_alpha 95.450(2)
_cell_angle_beta 105.838(2)
_cell_angle_gamma 93.734(2)
_cell_formula_units_Z 1
_cell_length_a 12.8536(6)
_cell_length_b 14.3535(8)
_cell_length_c 20.0526(11)
_cell_measurement_reflns_used 9740
_cell_measurement_temperature 293(2)
_cell_measurement_theta_max 28.26
_cell_measurement_theta_min 2.29
_cell_volume 3527.0(3)
_computing_cell_refinement 'Bruker SMART'
_computing_data_collection 'Bruker SMART'
_computing_data_reduction 'Bruker SAINT'
_computing_molecular_graphics 'Bruker SHELXTL'
_computing_publication_material 'Bruker SHELXTL'
_computing_structure_refinement 'Bruker SHELXTL'
_computing_structure_solution 'Bruker SHELXTL'
_diffrn_ambient_temperature 293(2)
_diffrn_measured_fraction_theta_full 0.998
_diffrn_measured_fraction_theta_max 0.998
_diffrn_measurement_device_type 'CCD area detector'
_diffrn_measurement_method 'phi and omega scans'
_diffrn_radiation_monochromator graphite
_diffrn_radiation_source 'fine-focus sealed tube'
_diffrn_radiation_type MoK\a
_diffrn_radiation_wavelength 0.71073
_diffrn_reflns_av_R_equivalents 0.0440
_diffrn_reflns_av_sigmaI/netI 0.0238
_diffrn_reflns_limit_h_max 17
_diffrn_reflns_limit_h_min -17
_diffrn_reflns_limit_k_max 19
_diffrn_reflns_limit_k_min -19
_diffrn_reflns_limit_l_max 26
_diffrn_reflns_limit_l_min -26
_diffrn_reflns_number 145449
_diffrn_reflns_theta_full 28.35
_diffrn_reflns_theta_max 28.35
_diffrn_reflns_theta_min 2.08
_exptl_absorpt_coefficient_mu 1.111
_exptl_absorpt_correction_type none
_exptl_crystal_colour purple
_exptl_crystal_density_diffrn 1.522
_exptl_crystal_density_method 'not measured'
_exptl_crystal_description Block
_exptl_crystal_F_000 1636
_exptl_crystal_recrystallization_method 'Re-crystallisation from solvent: Dicholoromethane, diethylether'
_exptl_crystal_size_max 0.21
_exptl_crystal_size_mid 0.15
_exptl_crystal_size_min 0.12
_refine_diff_density_max 1.627
_refine_diff_density_min -0.474
_refine_diff_density_rms 0.118
_refine_ls_extinction_method none
_refine_ls_goodness_of_fit_ref 1.063
_refine_ls_hydrogen_treatment mixed
_refine_ls_matrix_type full
_refine_ls_number_parameters 937
_refine_ls_number_reflns 17602
_refine_ls_number_restraints 28
_refine_ls_restrained_S_all 1.064
_refine_ls_R_factor_all 0.0722
_refine_ls_R_factor_gt 0.0519
_refine_ls_shift/su_max 0.000
_refine_ls_shift/su_mean 0.000
_refine_ls_structure_factor_coef Fsqd
_refine_ls_weighting_details 'calc w=1/[\s^2^(Fo^2^)+(0.1043P)^2^+4.1825P] where P=(Fo^2^+2Fc^2^)/3'
_refine_ls_weighting_scheme calc
_refine_ls_wR_factor_gt 0.1607
_refine_ls_wR_factor_ref 0.1804
_reflns_number_gt 13466
_reflns_number_total 17602
_reflns_threshold_expression >2sigma(I)
_cod_data_source_file c5dt03422a2.cif
_cod_data_source_block ys
_cod_depositor_comments 'Adding full bibliography for 7037669.cif.'
_cod_original_sg_symbol_H-M P-1
_cod_database_code 7037669

loop_
_symmetry_equiv_pos_as_xyz
'x, y, z'
'-x, -y, -z'

loop_
_atom_site_label
_atom_site_type_symbol
_atom_site_fract_x
_atom_site_fract_y
_atom_site_fract_z
_atom_site_U_iso_or_equiv
_atom_site_adp_type
_atom_site_occupancy
_atom_site_symmetry_multiplicity
_atom_site_calc_flag
_atom_site_refinement_flags
Co1 Co 0.31920(3) 0.33747(3) 0.33976(2) 0.02816(11) Uani 1 1 d .
Co4 Co 0.34745(3) 0.28653(3) 0.18749(2) 0.02865(11) Uani 1 1 d .
Co3 Co 0.12264(3) 0.29899(3) 0.20464(2) 0.02842(11) Uani 1 1 d .
Co2 Co 0.26724(3) 0.13684(3) 0.26998(2) 0.02868(11) Uani 1 1 d .
S2 S 0.44791(7) 0.08279(6) 0.18532(5) 0.03862(19) Uani 1 1 d .
S1 S 0.11448(7) 0.47215(6) 0.33024(5) 0.03757(19) Uani 1 1 d .
F1 F 0.8357(3) 0.2891(3) 0.4204(3) 0.1106(14) Uani 1 1 d .
F2 F -0.1158(2) 0.0297(3) 0.36968(17) 0.0883(10) Uani 1 1 d .
F3 F -0.0466(3) -0.02514(19) -0.08226(16) 0.0927(11) Uani 1 1 d .
F4 F 0.3816(3) 0.7384(2) 0.26466(17) 0.0881(10) Uani 1 1 d .
F5 F 0.0576(3) 0.5011(3) 0.44475(17) 0.0899(10) Uani 1 1 d .
F6 F -0.0752(2) 0.4643(3) 0.3536(2) 0.1005(12) Uani 1 1 d .
F7 F 0.0242(3) 0.3583(3) 0.3949(2) 0.1047(12) Uani 1 1 d .
F8 F 0.3325(4) -0.0148(4) 0.0714(2) 0.1319(18) Uani 1 1 d .
F9 F 0.4450(5) -0.0908(2) 0.1368(3) 0.146(2) Uani 1 1 d .
F10 F 0.5011(4) 0.0072(2) 0.0781(2) 0.1066(14) Uani 1 1 d .
O5 O 0.36080(18) 0.26286(15) 0.42469(11) 0.0322(5) Uani 1 1 d D
O6 O 0.33180(18) 0.11322(15) 0.37176(11) 0.0327(5) Uani 1 1 d D
O7 O 0.10358(17) 0.34673(16) 0.10727(12) 0.0327(5) Uani 1 1 d D
O8 O 0.27300(18) 0.33921(16) 0.09624(12) 0.0337(5) Uani 1 1 d D
O3 O 0.27215(17) 0.37934(15) 0.24122(11) 0.0295(4) Uani 1 1 d D
O4 O 0.21023(17) 0.19240(15) 0.17753(11) 0.0295(4) Uani 1 1 d D
O1 O 0.17771(17) 0.24298(15) 0.29788(11) 0.0297(4) Uani 1 1 d D
O2 O 0.39331(17) 0.24499(15) 0.28549(11) 0.0298(4) Uani 1 1 d D
O9 O 0.2138(2) 0.4390(2) 0.37043(14) 0.0478(6) Uani 1 1 d .
O10 O 0.0619(2) 0.41567(19) 0.26404(14) 0.0456(6) Uani 1 1 d .
O11 O 0.1196(3) 0.5711(2) 0.32741(18) 0.0632(8) Uani 1 1 d .
O12 O 0.3699(2) 0.04877(18) 0.21996(15) 0.0462(6) Uani 1 1 d .
O13 O 0.4197(2) 0.16391(18) 0.14873(14) 0.0446(6) Uani 1 1 d .
O14 O 0.5591(3) 0.0865(3) 0.2245(2) 0.0751(10) Uani 1 1 d .
N1 N 0.4499(2) 0.44236(19) 0.38464(15) 0.0341(6) Uani 1 1 d .
N2 N 0.1599(2) 0.01473(19) 0.25823(14) 0.0356(6) Uani 1 1 d .
N3 N -0.0400(2) 0.2381(2) 0.17084(15) 0.0362(6) Uani 1 1 d .
N4 N 0.4930(2) 0.3741(2) 0.19954(17) 0.0408(7) Uani 1 1 d .
C1 C 0.3608(2) 0.1745(2) 0.42377(16) 0.0303(6) Uani 1 1 d .
C2 C 0.3991(3) 0.1388(2) 0.49429(16) 0.0335(6) Uani 1 1 d .
C3 C 0.5108(3) 0.1492(2) 0.53077(18) 0.0396(7) Uani 1 1 d .
C4 C 0.5408(4) 0.1175(3) 0.5965(2) 0.0541(10) Uani 1 1 d .
H104 H 0.6139 0.1236 0.6215 0.065 Uiso 1 1 calc R
C5 C 0.4665(4) 0.0778(3) 0.6253(2) 0.0598(12) Uani 1 1 d .
H5 H 0.4890 0.0588 0.6696 0.072 Uiso 1 1 calc R
C6 C 0.3575(4) 0.0656(3) 0.5883(2) 0.0508(9) Uani 1 1 d .
H6 H 0.3070 0.0373 0.6075 0.061 Uiso 1 1 calc R
C7 C 0.3231(3) 0.0958(2) 0.52216(17) 0.0379(7) Uani 1 1 d .
C8 C 0.2062(3) 0.0796(3) 0.48221(18) 0.0393(7) Uani 1 1 d .
C9 C 0.1461(3) 0.1536(3) 0.4602(2) 0.0482(9) Uani 1 1 d .
H9 H 0.1791 0.2149 0.4707 0.058 Uiso 1 1 calc R
C10 C 0.0366(3) 0.1368(4) 0.4225(2) 0.0576(11) Uani 1 1 d .
H10 H -0.0044 0.1860 0.4082 0.069 Uiso 1 1 calc R
C11 C -0.0086(3) 0.0449(4) 0.4073(2) 0.0623(12) Uani 1 1 d .
C12 C 0.0473(4) -0.0293(3) 0.4277(2) 0.0596(11) Uani 1 1 d .
H12 H 0.0137 -0.0904 0.4166 0.072 Uiso 1 1 calc R
C13 C 0.1560(4) -0.0118(3) 0.4657(2) 0.0499(9) Uani 1 1 d .
H13 H 0.1956 -0.0617 0.4803 0.060 Uiso 1 1 calc R
C14 C 0.5948(3) 0.1879(2) 0.5006(2) 0.0432(8) Uani 1 1 d .
C15 C 0.6822(3) 0.2501(3) 0.5419(3) 0.0556(11) Uani 1 1 d .
H15 H 0.6849 0.2690 0.5880 0.067 Uiso 1 1 calc R
C16 C 0.7631(3) 0.2835(3) 0.5160(3) 0.0693(15) Uani 1 1 d .
H16 H 0.8209 0.3245 0.5440 0.083 Uiso 1 1 calc R
C17 C 0.7575(4) 0.2554(4) 0.4483(4) 0.0734(16) Uani 1 1 d .
C18 C 0.6744(4) 0.1940(3) 0.4053(3) 0.0634(12) Uani 1 1 d .
H18 H 0.6729 0.1757 0.3592 0.076 Uiso 1 1 calc R
C19 C 0.5932(3) 0.1602(3) 0.4322(2) 0.0474(9) Uani 1 1 d .
H19 H 0.5366 0.1183 0.4040 0.057 Uiso 1 1 calc R
C20 C 0.5415(3) 0.4227(3) 0.4284(2) 0.0446(8) Uani 1 1 d .
H20 H 0.5476 0.3611 0.4388 0.054 Uiso 1 1 calc R
C21 C 0.6283(3) 0.4890(3) 0.4593(2) 0.0578(11) Uani 1 1 d .
H21 H 0.6909 0.4726 0.4901 0.069 Uiso 1 1 calc R
C22 C 0.6202(3) 0.5799(3) 0.4434(2) 0.0558(11) Uani 1 1 d .
H22 H 0.6776 0.6260 0.4630 0.067 Uiso 1 1 calc R
C23 C 0.5264(4) 0.6015(3) 0.3984(3) 0.0587(11) Uani 1 1 d .
H23 H 0.5187 0.6624 0.3869 0.070 Uiso 1 1 calc R
C24 C 0.4436(3) 0.5309(3) 0.3707(2) 0.0514(10) Uani 1 1 d .
H24 H 0.3797 0.5460 0.3404 0.062 Uiso 1 1 calc R
C25 C 0.1985(3) -0.0670(3) 0.2736(2) 0.0472(9) Uani 1 1 d .
H25 H 0.2732 -0.0702 0.2855 0.057 Uiso 1 1 calc R
C26 C 0.1324(4) -0.1469(3) 0.2728(2) 0.0594(11) Uani 1 1 d .
H26 H 0.1621 -0.2025 0.2844 0.071 Uiso 1 1 calc R
C27 C 0.0226(4) -0.1429(3) 0.2546(2) 0.0620(12) Uani 1 1 d .
H27 H -0.0236 -0.1961 0.2533 0.074 Uiso 1 1 calc R
C28 C -0.0193(4) -0.0589(3) 0.2381(3) 0.0609(11) Uani 1 1 d .
H28 H -0.0939 -0.0543 0.2257 0.073 Uiso 1 1 calc R
C29 C 0.0520(3) 0.0171(3) 0.2407(2) 0.0470(9) Uani 1 1 d .
H29 H 0.0240 0.0737 0.2297 0.056 Uiso 1 1 calc R
C30 C 0.1765(2) 0.3611(2) 0.07754(16) 0.0298(6) Uani 1 1 d .
C31 C 0.1475(3) 0.4098(2) 0.01193(17) 0.0335(6) Uani 1 1 d .
C32 C 0.0931(3) 0.3582(3) -0.05171(18) 0.0389(7) Uani 1 1 d .
C33 C 0.0705(3) 0.4030(3) -0.1121(2) 0.0477(9) Uani 1 1 d .
H33 H 0.0342 0.3689 -0.1549 0.057 Uiso 1 1 calc R
C34 C 0.1021(4) 0.4979(3) -0.1087(2) 0.0542(10) Uani 1 1 d .
H34 H 0.0881 0.5271 -0.1493 0.065 Uiso 1 1 calc R
C35 C 0.1539(3) 0.5487(3) -0.0457(2) 0.0494(9) Uani 1 1 d .
H35 H 0.1733 0.6126 -0.0439 0.059 Uiso 1 1 calc R
C36 C 0.1781(3) 0.5065(2) 0.01602(19) 0.0378(7) Uani 1 1 d .
C37 C 0.2329(3) 0.5654(2) 0.0832(2) 0.0401(7) Uani 1 1 d .
C38 C 0.1962(3) 0.5616(2) 0.1420(2) 0.0415(8) Uani 1 1 d .
H38 H 0.1371 0.5194 0.1400 0.050 Uiso 1 1 calc R
C39 C 0.2458(4) 0.6199(3) 0.2038(2) 0.0510(9) Uani 1 1 d .
H39 H 0.2210 0.6168 0.2431 0.061 Uiso 1 1 calc R
C40 C 0.3321(4) 0.6816(3) 0.2051(2) 0.0578(11) Uani 1 1 d .
C41 C 0.3727(4) 0.6874(3) 0.1481(3) 0.0615(12) Uani 1 1 d .
H41 H 0.4325 0.7291 0.1507 0.074 Uiso 1 1 calc R
C42 C 0.3213(3) 0.6293(3) 0.0874(2) 0.0514(9) Uani 1 1 d .
H42 H 0.3465 0.6330 0.0484 0.062 Uiso 1 1 calc R
C43 C 0.0566(3) 0.2564(3) -0.05710(17) 0.0409(8) Uani 1 1 d .
C44 C 0.1302(4) 0.1899(3) -0.0390(2) 0.0553(10) Uani 1 1 d .
H44 H 0.2039 0.2095 -0.0210 0.066 Uiso 1 1 calc R
C45 C 0.0955(5) 0.0952(3) -0.0473(3) 0.0686(14) Uani 1 1 d .
H45 H 0.1451 0.0510 -0.0352 0.082 Uiso 1 1 calc R
C46 C -0.0121(5) 0.0680(3) -0.0734(2) 0.0616(12) Uani 1 1 d .
C47 C -0.0876(4) 0.1295(3) -0.0903(2) 0.0582(11) Uani 1 1 d .
H47 H -0.1611 0.1086 -0.1067 0.070 Uiso 1 1 calc R
C48 C -0.0529(3) 0.2251(3) -0.0826(2) 0.0480(9) Uani 1 1 d .
H48 H -0.1038 0.2683 -0.0947 0.058 Uiso 1 1 calc R
C49 C -0.0962(3) 0.2223(3) 0.2156(2) 0.0514(9) Uani 1 1 d .
H49 H -0.0641 0.2426 0.2627 0.062 Uiso 1 1 calc R
C50 C -0.1998(4) 0.1773(4) 0.1962(3) 0.0717(14) Uani 1 1 d .
H50 H -0.2364 0.1667 0.2293 0.086 Uiso 1 1 calc R
C51 C -0.2478(4) 0.1482(4) 0.1262(4) 0.0864(18) Uani 1 1 d .
H51 H -0.3180 0.1183 0.1110 0.104 Uiso 1 1 calc R
C52 C -0.0866(3) 0.2092(3) 0.1033(2) 0.0490(9) Uani 1 1 d .
H52 H -0.0480 0.2198 0.0712 0.059 Uiso 1 1 calc R
C53 C -0.1903(4) 0.1642(4) 0.0797(3) 0.0756(15) Uani 1 1 d .
H53 H -0.2209 0.1449 0.0323 0.091 Uiso 1 1 calc R
C54 C 0.4903(4) 0.4647(3) 0.1936(3) 0.0688(14) Uani 1 1 d .
H54 H 0.4229 0.4878 0.1786 0.083 Uiso 1 1 calc R
C55 C 0.0238(4) 0.4484(4) 0.3835(3) 0.0609(11) Uani 1 1 d .
C56 C 0.4318(5) -0.0093(3) 0.1137(3) 0.0744(16) Uani 1 1 d .
C121 C 0.5900(4) 0.3447(4) 0.2205(4) 0.096(2) Uani 1 1 d .
H121 H 0.5951 0.2815 0.2265 0.115 Uiso 1 1 calc R
C122 C 0.6839(4) 0.4027(5) 0.2341(6) 0.139(4) Uani 1 1 d .
H122 H 0.7507 0.3787 0.2490 0.166 Uiso 1 1 calc R
C123 C 0.6798(4) 0.4948(4) 0.2258(5) 0.105(3) Uani 1 1 d .
H123 H 0.7427 0.5344 0.2318 0.126 Uiso 1 1 calc R
C124 C 0.5816(4) 0.5270(4) 0.2085(4) 0.091(2) Uani 1 1 d .
H124 H 0.5753 0.5909 0.2065 0.109 Uiso 1 1 calc R
O29 O 0.2135(7) 0.2546(5) 0.7154(5) 0.078(2) Uani 0.50 1 d P
C117 C 0.2969(9) 0.2118(11) 0.8075(10) 0.119(6) Uani 0.50 1 d P
H11A H 0.3471 0.2652 0.8305 0.179 Uiso 0.50 1 calc PR
H11B H 0.3244 0.1556 0.8250 0.179 Uiso 0.50 1 calc PR
H11C H 0.2280 0.2192 0.8163 0.179 Uiso 0.50 1 calc PR
C118 C 0.2860(7) 0.2064(8) 0.7463(5) 0.058(2) Uani 0.50 1 d P
H11D H 0.2676 0.1411 0.7266 0.069 Uiso 0.50 1 calc PR
H11E H 0.3545 0.2274 0.7385 0.069 Uiso 0.50 1 calc PR
C119 C 0.1930(8) 0.2541(8) 0.6466(5) 0.066(3) Uani 0.50 1 d P
H11F H 0.2568 0.2800 0.6353 0.079 Uiso 0.50 1 calc PR
H11G H 0.1742 0.1901 0.6238 0.079 Uiso 0.50 1 calc PR
C120 C 0.1143(12) 0.3033(7) 0.6256(8) 0.096(4) Uani 0.50 1 d P
H12A H 0.0926 0.3300 0.6649 0.144 Uiso 0.50 1 calc PR
H12B H 0.0542 0.2643 0.5940 0.144 Uiso 0.50 1 calc PR
H12C H 0.1366 0.3529 0.6021 0.144 Uiso 0.50 1 calc PR
C150 C 0.5397(9) 0.6644(9) 0.9825(6) 0.120(4) Uani 0.50 1 d PDU
H15A H 0.5907 0.6744 0.9554 0.144 Uiso 0.50 1 calc PR
H15B H 0.4771 0.6256 0.9518 0.144 Uiso 0.50 1 calc PR
Cl1 Cl 0.4999(4) 0.7642(4) 1.0007(2) 0.1274(15) Uani 0.50 1 d PDU
Cl2 Cl 0.5976(4) 0.6012(4) 1.0455(3) 0.1407(17) Uani 0.50 1 d PDU
H1 H 0.1417(13) 0.2243(19) 0.3291(11) 0.047(11) Uiso 1 1 d D
H2 H 0.4629(15) 0.236(2) 0.3101(11) 0.066(14) Uiso 1 1 d D
H4 H 0.186(2) 0.1611(10) 0.1321(10) 0.053(12) Uiso 1 1 d D
H3 H 0.270(2) 0.4412(13) 0.2315(9) 0.066(15) Uiso 1 1 d D

loop_
_atom_site_aniso_label
_atom_site_aniso_U_11
_atom_site_aniso_U_22
_atom_site_aniso_U_33
_atom_site_aniso_U_23
_atom_site_aniso_U_13
_atom_site_aniso_U_12
Co1 0.0256(2) 0.0268(2) 0.0287(2) 0.00191(15) 0.00322(15) -0.00026(15)
Co4 0.0253(2) 0.0294(2) 0.0314(2) 0.00655(16) 0.00734(16) 0.00269(15)
Co3 0.02237(19) 0.0310(2) 0.0298(2) 0.00469(16) 0.00392(15) 0.00082(15)
Co2 0.0293(2) 0.0259(2) 0.0282(2) 0.00346(15) 0.00412(16) -0.00036(15)
S2 0.0379(4) 0.0323(4) 0.0466(5) 0.0021(3) 0.0143(4) 0.0031(3)
S1 0.0322(4) 0.0380(4) 0.0423(4) -0.0015(3) 0.0122(3) 0.0033(3)
F1 0.0585(19) 0.104(3) 0.190(4) 0.038(3) 0.064(2) 0.0037(18)
F2 0.0411(14) 0.135(3) 0.077(2) 0.0069(19) 0.0059(13) -0.0208(16)
F3 0.151(3) 0.0422(15) 0.0639(18) 0.0019(13) 0.0027(19) -0.0195(17)
F4 0.106(3) 0.0592(17) 0.078(2) -0.0194(15) 0.0045(18) -0.0127(16)
F5 0.084(2) 0.127(3) 0.0670(19) -0.0140(19) 0.0475(17) -0.002(2)
F6 0.0392(15) 0.148(3) 0.118(3) 0.000(2) 0.0326(17) 0.0124(18)
F7 0.112(3) 0.086(2) 0.135(3) 0.033(2) 0.065(3) -0.018(2)
F8 0.124(3) 0.152(4) 0.091(3) -0.051(3) 0.023(2) -0.073(3)
F9 0.272(6) 0.0316(15) 0.190(5) 0.001(2) 0.160(5) 0.016(2)
F10 0.148(3) 0.076(2) 0.126(3) -0.024(2) 0.107(3) -0.013(2)
O5 0.0344(11) 0.0287(11) 0.0299(11) 0.0044(8) 0.0032(9) -0.0004(9)
O6 0.0349(11) 0.0298(11) 0.0285(11) 0.0040(9) 0.0012(9) -0.0001(9)
O7 0.0282(10) 0.0340(11) 0.0348(11) 0.0090(9) 0.0053(9) 0.0023(8)
O8 0.0304(11) 0.0387(12) 0.0321(11) 0.0094(9) 0.0072(9) 0.0039(9)
O3 0.0281(10) 0.0254(10) 0.0328(11) 0.0054(8) 0.0049(8) 0.0010(8)
O4 0.0304(11) 0.0293(10) 0.0259(10) 0.0020(8) 0.0036(8) 0.0015(8)
O1 0.0250(10) 0.0327(11) 0.0298(11) 0.0052(8) 0.0050(8) 0.0010(8)
O2 0.0243(10) 0.0321(11) 0.0307(11) 0.0042(8) 0.0038(8) 0.0027(8)
O9 0.0345(13) 0.0586(16) 0.0422(14) -0.0140(12) 0.0028(10) 0.0091(11)
O10 0.0359(13) 0.0516(15) 0.0432(14) -0.0030(11) 0.0017(11) 0.0125(11)
O11 0.082(2) 0.0393(15) 0.072(2) 0.0061(14) 0.0288(18) 0.0036(14)
O12 0.0592(16) 0.0350(13) 0.0552(16) 0.0114(11) 0.0305(13) 0.0114(11)
O13 0.0538(15) 0.0395(13) 0.0510(15) 0.0107(11) 0.0295(13) 0.0086(11)
O14 0.0442(17) 0.086(3) 0.085(2) 0.026(2) -0.0016(16) -0.0030(16)
N1 0.0308(13) 0.0316(13) 0.0366(14) 0.0004(11) 0.0060(11) -0.0004(10)
N2 0.0384(14) 0.0327(14) 0.0302(13) 0.0042(11) 0.0019(11) -0.0032(11)
N3 0.0266(13) 0.0354(14) 0.0430(16) 0.0045(12) 0.0041(11) 0.0013(10)
N4 0.0299(14) 0.0387(15) 0.0522(18) 0.0064(13) 0.0093(12) -0.0002(11)
C1 0.0243(13) 0.0323(15) 0.0301(15) 0.0043(12) 0.0017(11) -0.0022(11)
C2 0.0381(16) 0.0287(15) 0.0279(15) 0.0028(12) 0.0002(12) 0.0018(12)
C3 0.0409(18) 0.0325(16) 0.0360(17) 0.0017(13) -0.0040(14) 0.0031(13)
C4 0.056(2) 0.050(2) 0.040(2) 0.0084(17) -0.0153(17) 0.0032(18)
C5 0.079(3) 0.051(2) 0.036(2) 0.0175(17) -0.007(2) 0.001(2)
C6 0.070(3) 0.043(2) 0.0364(19) 0.0124(16) 0.0079(18) 0.0019(18)
C7 0.0462(19) 0.0316(16) 0.0321(16) 0.0050(13) 0.0049(14) 0.0010(13)
C8 0.0418(18) 0.0424(18) 0.0346(17) 0.0080(14) 0.0124(14) -0.0014(14)
C9 0.043(2) 0.052(2) 0.051(2) 0.0124(17) 0.0131(17) 0.0008(16)
C10 0.044(2) 0.075(3) 0.058(3) 0.020(2) 0.0160(19) 0.008(2)
C11 0.039(2) 0.092(4) 0.051(2) 0.003(2) 0.0121(18) -0.015(2)
C12 0.056(3) 0.061(3) 0.058(3) 0.002(2) 0.018(2) -0.019(2)
C13 0.056(2) 0.047(2) 0.048(2) 0.0062(17) 0.0182(18) -0.0058(17)
C14 0.0305(16) 0.0345(17) 0.054(2) 0.0047(15) -0.0066(15) 0.0045(13)
C15 0.0369(19) 0.043(2) 0.071(3) -0.0018(19) -0.0068(18) 0.0003(16)
C16 0.033(2) 0.052(3) 0.109(4) 0.003(3) -0.001(2) -0.0014(17)
C17 0.035(2) 0.057(3) 0.135(5) 0.019(3) 0.031(3) 0.0069(19)
C18 0.047(2) 0.061(3) 0.087(3) 0.008(2) 0.026(2) 0.013(2)
C19 0.0351(18) 0.0427(19) 0.061(2) 0.0033(17) 0.0085(16) 0.0073(15)
C20 0.0351(17) 0.0381(18) 0.052(2) 0.0041(16) -0.0014(15) -0.0018(14)
C21 0.039(2) 0.056(2) 0.062(3) -0.001(2) -0.0071(18) -0.0083(17)
C22 0.047(2) 0.049(2) 0.063(3) -0.0145(19) 0.0135(19) -0.0185(17)
C23 0.056(2) 0.0327(19) 0.082(3) 0.0017(19) 0.015(2) -0.0083(17)
C24 0.043(2) 0.0346(18) 0.067(3) 0.0065(17) 0.0015(18) -0.0020(15)
C25 0.050(2) 0.0364(18) 0.048(2) 0.0112(16) 0.0019(17) -0.0033(15)
C26 0.078(3) 0.036(2) 0.057(3) 0.0109(18) 0.008(2) -0.0086(19)
C27 0.073(3) 0.050(2) 0.061(3) -0.004(2) 0.026(2) -0.028(2)
C28 0.045(2) 0.064(3) 0.071(3) -0.003(2) 0.021(2) -0.016(2)
C29 0.0422(19) 0.042(2) 0.055(2) 0.0022(17) 0.0128(17) -0.0011(15)
C30 0.0296(14) 0.0263(14) 0.0311(15) 0.0039(11) 0.0052(12) 0.0003(11)
C31 0.0293(15) 0.0371(16) 0.0344(16) 0.0110(13) 0.0068(12) 0.0051(12)
C32 0.0361(17) 0.0443(19) 0.0361(17) 0.0125(14) 0.0066(14) 0.0063(14)
C33 0.048(2) 0.058(2) 0.0346(18) 0.0157(16) 0.0033(15) 0.0065(17)
C34 0.054(2) 0.061(3) 0.049(2) 0.032(2) 0.0083(18) 0.0097(19)
C35 0.048(2) 0.046(2) 0.058(2) 0.0255(18) 0.0122(18) 0.0059(16)
C36 0.0347(16) 0.0373(17) 0.0435(18) 0.0144(14) 0.0108(14) 0.0046(13)
C37 0.0404(18) 0.0287(15) 0.052(2) 0.0124(14) 0.0115(15) 0.0038(13)
C38 0.0441(19) 0.0289(16) 0.053(2) 0.0076(14) 0.0152(16) 0.0047(14)
C39 0.068(3) 0.0346(18) 0.052(2) 0.0060(16) 0.018(2) 0.0098(17)
C40 0.069(3) 0.0342(19) 0.061(3) -0.0055(18) 0.007(2) -0.0004(18)
C41 0.057(3) 0.039(2) 0.082(3) 0.005(2) 0.012(2) -0.0112(18)
C42 0.051(2) 0.043(2) 0.062(3) 0.0134(18) 0.0180(19) -0.0055(17)
C43 0.049(2) 0.0413(18) 0.0285(16) 0.0047(13) 0.0044(14) 0.0036(15)
C44 0.060(3) 0.048(2) 0.048(2) 0.0022(18) -0.0020(19) 0.0100(19)
C45 0.094(4) 0.044(2) 0.055(3) 0.0043(19) -0.003(2) 0.018(2)
C46 0.097(4) 0.039(2) 0.037(2) -0.0008(16) 0.003(2) -0.007(2)
C47 0.067(3) 0.062(3) 0.037(2) 0.0010(18) 0.0072(19) -0.016(2)
C48 0.050(2) 0.049(2) 0.0392(19) 0.0060(16) 0.0051(16) 0.0008(17)
C49 0.0357(19) 0.061(2) 0.060(2) 0.006(2) 0.0199(17) 0.0007(17)
C50 0.042(2) 0.077(3) 0.102(4) 0.007(3) 0.035(3) -0.007(2)
C51 0.036(2) 0.089(4) 0.119(5) -0.006(4) 0.009(3) -0.026(2)
C52 0.042(2) 0.045(2) 0.051(2) -0.0006(17) 0.0023(16) -0.0080(16)
C53 0.053(3) 0.078(3) 0.074(3) -0.008(3) -0.006(2) -0.024(2)
C54 0.041(2) 0.046(2) 0.125(5) 0.030(3) 0.028(3) 0.0028(18)
C55 0.048(2) 0.069(3) 0.071(3) 0.003(2) 0.029(2) 0.001(2)
C56 0.098(4) 0.048(3) 0.088(4) -0.016(2) 0.056(3) -0.013(2)
C121 0.031(2) 0.051(3) 0.184(7) 0.018(3) -0.006(3) 0.0001(19)
C122 0.034(3) 0.066(4) 0.289(12) 0.023(5) 0.002(4) -0.005(2)
C123 0.045(3) 0.066(3) 0.190(8) 0.011(4) 0.017(4) -0.018(2)
C124 0.060(3) 0.048(3) 0.162(6) 0.030(3) 0.024(4) -0.008(2)
O29 0.077(5) 0.070(5) 0.096(6) -0.005(4) 0.048(5) -0.013(4)
C117 0.038(6) 0.113(11) 0.188(18) -0.038(11) 0.028(8) -0.037(6)
C118 0.036(4) 0.080(6) 0.053(5) 0.002(5) 0.012(4) -0.014(4)
C119 0.060(6) 0.077(7) 0.061(6) -0.009(5) 0.028(5) -0.016(5)
C120 0.131(11) 0.033(5) 0.140(12) -0.013(6) 0.072(10) 0.010(6)
C150 0.055(6) 0.247(12) 0.063(6) -0.015(7) 0.041(5) -0.002(8)
Cl1 0.150(4) 0.148(4) 0.116(3) 0.070(3) 0.074(3) 0.014(3)
Cl2 0.113(3) 0.175(5) 0.154(4) 0.006(3) 0.066(3) 0.050(3)

loop_
_atom_type_symbol
_atom_type_description
_atom_type_scat_dispersion_real
_atom_type_scat_dispersion_imag
_atom_type_scat_source
C C 0.0033 0.0016 'International Tables Vol C Tables 4.2.6.8 and 6.1.1.4'
H H 0.0000 0.0000 'International Tables Vol C Tables 4.2.6.8 and 6.1.1.4'
Co Co 0.3494 0.9721 'International Tables Vol C Tables 4.2.6.8 and 6.1.1.4'
F F 0.0171 0.0103 'International Tables Vol C Tables 4.2.6.8 and 6.1.1.4'
N N 0.0061 0.0033 'International Tables Vol C Tables 4.2.6.8 and 6.1.1.4'
O O 0.0106 0.0060 'International Tables Vol C Tables 4.2.6.8 and 6.1.1.4'
S S 0.1246 0.1234 'International Tables Vol C Tables 4.2.6.8 and 6.1.1.4'
Cl Cl 0.1484 0.1585 'International Tables Vol C Tables 4.2.6.8 and 6.1.1.4'

loop_
_geom_angle_atom_site_label_1
_geom_angle_atom_site_label_2
_geom_angle_atom_site_label_3
_geom_angle
O3 Co1 O5 165.77(9)
O3 Co1 O2 78.77(9)
O5 Co1 O2 89.86(9)
O3 Co1 O1 81.62(8)
O5 Co1 O1 89.06(8)
O2 Co1 O1 85.55(8)
O3 Co1 N1 98.03(10)
O5 Co1 N1 92.37(10)
O2 Co1 N1 100.37(10)
O1 Co1 N1 173.90(10)
O3 Co1 O9 87.48(10)
O5 Co1 O9 102.89(10)
O2 Co1 O9 165.32(9)
O1 Co1 O9 87.39(9)
N1 Co1 O9 86.51(10)
O2 Co4 O8 167.20(9)
O2 Co4 O3 78.90(9)
O8 Co4 O3 89.40(9)
O2 Co4 O4 82.33(8)
O8 Co4 O4 91.57(9)
O3 Co4 O4 84.90(8)
O2 Co4 N4 95.40(11)
O8 Co4 N4 91.28(11)
O3 Co4 N4 97.85(10)
O4 Co4 N4 176.06(10)
O2 Co4 O13 88.93(9)
O8 Co4 O13 101.92(10)
O3 Co4 O13 165.70(9)
O4 Co4 O13 86.07(9)
N4 Co4 O13 90.68(11)
O1 Co3 O4 77.88(9)
O1 Co3 O3 82.25(8)
O4 Co3 O3 85.58(8)
O1 Co3 O7 165.87(9)
O4 Co3 O7 90.29(9)
O3 Co3 O7 89.22(9)
O1 Co3 N3 100.69(10)
O4 Co3 N3 103.68(10)
O3 Co3 N3 170.66(10)
O7 Co3 N3 89.51(10)
O1 Co3 O10 87.90(9)
O4 Co3 O10 163.72(9)
O3 Co3 O10 84.66(9)
O7 Co3 O10 102.57(10)
N3 Co3 O10 86.58(10)
O6 Co2 O4 166.81(9)
O6 Co2 O1 92.68(9)
O4 Co2 O1 77.79(9)
O6 Co2 O2 88.13(9)
O4 Co2 O2 82.09(8)
O1 Co2 O2 85.41(8)
O6 Co2 N2 87.53(10)
O4 Co2 N2 103.29(10)
O1 Co2 N2 102.35(10)
O2 Co2 N2 171.27(10)
O6 Co2 O12 99.00(10)
O4 Co2 O12 89.05(9)
O1 Co2 O12 164.86(9)
O2 Co2 O12 85.38(9)
N2 Co2 O12 87.82(11)
O14 S2 O13 114.61(19)
O14 S2 O12 115.4(2)
O13 S2 O12 115.11(15)
O14 S2 C56 104.8(3)
O13 S2 C56 101.9(2)
O12 S2 C56 102.5(2)
O11 S1 O9 114.6(2)
O11 S1 O10 114.75(19)
O9 S1 O10 114.96(15)
O11 S1 C55 105.5(2)
O9 S1 C55 101.3(2)
O10 S1 C55 103.5(2)
C1 O5 Co1 127.1(2)
C1 O6 Co2 126.2(2)
C30 O7 Co3 126.9(2)
C30 O8 Co4 126.7(2)
Co1 O3 Co4 100.85(9)
Co1 O3 Co3 98.25(9)
Co4 O3 Co3 92.77(9)
Co1 O3 H3 125.2(10)
Co4 O3 H3 119.2(16)
Co3 O3 H3 114.2(17)
Co2 O4 Co3 102.68(9)
Co2 O4 Co4 97.21(9)
Co3 O4 Co4 92.44(9)
Co2 O4 H4 128.7(10)
Co3 O4 H4 117.7(15)
Co4 O4 H4 110.4(15)
Co3 O1 Co2 101.64(10)
Co3 O1 Co1 96.99(9)
Co2 O1 Co1 92.03(8)
Co3 O1 H1 131.2(10)
Co2 O1 H1 110.9(15)
Co1 O1 H1 116.5(15)
Co4 O2 Co1 101.49(9)
Co4 O2 Co2 97.28(9)
Co1 O2 Co2 92.77(9)
Co4 O2 H2 125.8(10)
Co1 O2 H2 113.2(17)
Co2 O2 H2 120.1(16)
S1 O9 Co1 130.80(15)
S1 O10 Co3 130.55(15)
S2 O12 Co2 126.32(15)
S2 O13 Co4 125.34(15)
C20 N1 C24 117.0(3)
C20 N1 Co1 121.4(2)
C24 N1 Co1 121.5(2)
C25 N2 C29 117.3(3)
C25 N2 Co2 120.4(2)
C29 N2 Co2 122.1(2)
C49 N3 C52 118.1(3)
C49 N3 Co3 121.6(3)
C52 N3 Co3 120.2(3)
C121 N4 C54 116.0(4)
C121 N4 Co4 122.9(3)
C54 N4 Co4 120.7(3)
O6 C1 O5 127.9(3)
O6 C1 C2 116.3(3)
O5 C1 C2 115.8(3)
C7 C2 C3 120.8(3)
C7 C2 C1 119.1(3)
C3 C2 C1 120.0(3)
C4 C3 C2 117.4(4)
C4 C3 C14 120.1(3)
C2 C3 C14 122.5(3)
C5 C4 C3 122.2(4)
C5 C4 H104 118.9
C3 C4 H104 118.9
C4 C5 C6 119.9(4)
C4 C5 H5 120.0
C6 C5 H5 120.0
C5 C6 C7 120.1(4)
C5 C6 H6 119.9
C7 C6 H6 119.9
C2 C7 C6 119.4(3)
C2 C7 C8 121.1(3)
C6 C7 C8 119.5(3)
C9 C8 C13 119.0(4)
C9 C8 C7 121.5(3)
C13 C8 C7 119.5(3)
C8 C9 C10 120.6(4)
C8 C9 H9 119.7
C10 C9 H9 119.7
C11 C10 C9 117.8(4)
C11 C10 H10 121.1
C9 C10 H10 121.1
C12 C11 F2 119.6(5)
C12 C11 C10 123.4(4)
F2 C11 C10 117.0(5)
C11 C12 C13 118.3(4)
C11 C12 H12 120.8
C13 C12 H12 120.8
C12 C13 C8 120.8(4)
C12 C13 H13 119.6
C8 C13 H13 119.6
C19 C14 C15 117.9(4)
C19 C14 C3 121.3(3)
C15 C14 C3 120.6(4)
C16 C15 C14 121.7(5)
C16 C15 H15 119.2
C14 C15 H15 119.2
C17 C16 C15 118.4(4)
C17 C16 H16 120.8
C15 C16 H16 120.8
C16 C17 F1 119.8(5)
C16 C17 C18 122.8(5)
F1 C17 C18 117.3(6)
C17 C18 C19 118.3(5)
C17 C18 H18 120.9
C19 C18 H18 120.9
C18 C19 C14 121.0(4)
C18 C19 H19 119.5
C14 C19 H19 119.5
N1 C20 C21 123.3(4)
N1 C20 H20 118.4
C21 C20 H20 118.4
C22 C21 C20 118.5(4)
C22 C21 H21 120.7
C20 C21 H21 120.7
C23 C22 C21 119.0(4)
C23 C22 H22 120.5
C21 C22 H22 120.5
C22 C23 C24 118.4(4)
C22 C23 H23 120.8
C24 C23 H23 120.8
N1 C24 C23 123.7(4)
N1 C24 H24 118.2
C23 C24 H24 118.2
N2 C25 C26 122.9(4)
N2 C25 H25 118.6
C26 C25 H25 118.6
C27 C26 C25 118.8(4)
C27 C26 H26 120.6
C25 C26 H26 120.6
C26 C27 C28 119.3(4)
C26 C27 H27 120.3
C28 C27 H27 120.3
C29 C28 C27 118.1(4)
C29 C28 H28 121.0
C27 C28 H28 121.0
N2 C29 C28 123.6(4)
N2 C29 H29 118.2
C28 C29 H29 118.2
O7 C30 O8 127.1(3)
O7 C30 C31 117.6(3)
O8 C30 C31 115.4(3)
C32 C31 C36 120.7(3)
C32 C31 C30 119.8(3)
C36 C31 C30 119.5(3)
C31 C32 C33 119.3(3)
C31 C32 C43 121.8(3)
C33 C32 C43 118.9(3)
C34 C33 C32 120.3(4)
C34 C33 H33 119.8
C32 C33 H33 119.8
C35 C34 C33 120.1(3)
C35 C34 H34 120.0
C33 C34 H34 120.0
C34 C35 C36 121.4(4)
C34 C35 H35 119.3
C36 C35 H35 119.3
C35 C36 C31 118.2(3)
C35 C36 C37 119.1(3)
C31 C36 C37 122.7(3)
C38 C37 C42 118.1(4)
C38 C37 C36 122.1(3)
C42 C37 C36 119.8(4)
C37 C38 C39 121.5(4)
C37 C38 H38 119.3
C39 C38 H38 119.3
C40 C39 C38 118.1(4)
C40 C39 H39 121.0
C38 C39 H39 121.0
F4 C40 C39 119.0(4)
F4 C40 C41 118.2(4)
C39 C40 C41 122.8(4)
C42 C41 C40 117.8(4)
C42 C41 H41 121.1
C40 C41 H41 121.1
C41 C42 C37 121.8(4)
C41 C42 H42 119.1
C37 C42 H42 119.1
C48 C43 C44 118.1(4)
C48 C43 C32 120.2(3)
C44 C43 C32 121.7(4)
C45 C44 C43 120.9(4)
C45 C44 H44 119.5
C43 C44 H44 119.5
C46 C45 C44 118.8(4)
C46 C45 H45 120.6
C44 C45 H45 120.6
C47 C46 C45 122.9(4)
C47 C46 F3 118.1(5)
C45 C46 F3 119.0(5)
C46 C47 C48 118.5(4)
C46 C47 H47 120.7
C48 C47 H47 120.7
C43 C48 C47 120.7(4)
C43 C48 H48 119.6
C47 C48 H48 119.6
N3 C49 C50 123.5(4)
N3 C49 H49 118.3
C50 C49 H49 118.3
C49 C50 C51 118.1(5)
C49 C50 H50 120.9
C51 C50 H50 120.9
C53 C51 C50 118.7(4)
C53 C51 H51 120.6
C50 C51 H51 120.6
N3 C52 C53 121.9(4)
N3 C52 H52 119.0
C53 C52 H52 119.0
C51 C53 C52 119.6(5)
C51 C53 H53 120.2
C52 C53 H53 120.2
N4 C54 C124 123.6(4)
N4 C54 H54 118.2
C124 C54 H54 118.2
F6 C55 F5 108.6(4)
F6 C55 F7 108.4(4)
F5 C55 F7 108.2(5)
F6 C55 S1 112.2(4)
F5 C55 S1 110.4(3)
F7 C55 S1 109.0(3)
F9 C56 F10 109.3(5)
F9 C56 F8 107.1(5)
F10 C56 F8 108.7(5)
F9 C56 S2 110.7(4)
F10 C56 S2 111.1(4)
F8 C56 S2 109.8(4)
N4 C121 C122 123.1(5)
N4 C121 H121 118.5
C122 C121 H121 118.5
C123 C122 C121 120.2(5)
C123 C122 H122 119.9
C121 C122 H122 119.9
C124 C123 C122 117.4(5)
C124 C123 H123 121.3
C122 C123 H123 121.3
C123 C124 C54 119.5(5)
C123 C124 H124 120.3
C54 C124 H124 120.3
C118 O29 C119 118.6(9)
C118 C117 H11A 109.5
C118 C117 H11B 109.5
H11A C117 H11B 109.5
C118 C117 H11C 109.5
H11A C117 H11C 109.5
H11B C117 H11C 109.5
C117 C118 O29 112.7(12)
C117 C118 H11D 109.0
O29 C118 H11D 109.0
C117 C118 H11E 109.0
O29 C118 H11E 109.0
H11D C118 H11E 107.8
C120 C119 O29 108.4(10)
C120 C119 H11F 110.0
O29 C119 H11F 110.0
C120 C119 H11G 110.0
O29 C119 H11G 110.0
H11F C119 H11G 108.4
C119 C120 H12A 109.5
C119 C120 H12B 109.5
H12A C120 H12B 109.5
C119 C120 H12C 109.5
H12A C120 H12C 109.5
H12B C120 H12C 109.5
Cl1 C150 Cl2 120.8(8)
Cl1 C150 H15A 107.1
Cl2 C150 H15A 107.1
Cl1 C150 H15B 107.1
Cl2 C150 H15B 107.1
H15A C150 H15B 106.8

loop_
_geom_bond_atom_site_label_1
_geom_bond_atom_site_label_2
_geom_bond_distance
Co1 O3 2.062(2)
Co1 O5 2.063(2)
Co1 O2 2.076(2)
Co1 O1 2.117(2)
Co1 N1 2.118(3)
Co1 O9 2.209(3)
Co4 O2 2.050(2)
Co4 O8 2.058(2)
Co4 O3 2.083(2)
Co4 O4 2.103(2)
Co4 N4 2.127(3)
Co4 O13 2.216(3)
Co3 O1 2.069(2)
Co3 O4 2.075(2)
Co3 O3 2.084(2)
Co3 O7 2.087(2)
Co3 N3 2.115(3)
Co3 O10 2.265(3)
Co2 O6 2.052(2)
Co2 O4 2.056(2)
Co2 O1 2.092(2)
Co2 O2 2.107(2)
Co2 N2 2.112(3)
Co2 O12 2.246(3)
S2 O14 1.425(3)
S2 O13 1.448(3)
S2 O12 1.452(3)
S2 C56 1.815(5)
S1 O11 1.424(3)
S1 O9 1.448(3)
S1 O10 1.453(3)
S1 C55 1.821(5)
F1 C17 1.361(6)
F2 C11 1.370(5)
F3 C46 1.360(5)
F4 C40 1.352(5)
F5 C55 1.325(6)
F6 C55 1.296(6)
F7 C55 1.334(6)
F8 C56 1.318(8)
F9 C56 1.303(7)
F10 C56 1.309(6)
O5 C1 1.267(4)
O6 C1 1.253(4)
O7 C30 1.257(4)
O8 C30 1.264(4)
O3 H3 0.928(19)
O4 H4 0.937(19)
O1 H1 0.922(19)
O2 H2 0.919(19)
N1 C20 1.328(4)
N1 C24 1.330(5)
N2 C25 1.333(5)
N2 C29 1.338(5)
N3 C49 1.324(5)
N3 C52 1.335(5)
N4 C121 1.314(5)
N4 C54 1.320(5)
C1 C2 1.515(4)
C2 C7 1.390(5)
C2 C3 1.412(5)
C3 C4 1.397(5)
C3 C14 1.478(6)
C4 C5 1.364(7)
C4 H104 0.9300
C5 C6 1.386(6)
C5 H5 0.9300
C6 C7 1.398(5)
C6 H6 0.9300
C7 C8 1.489(5)
C8 C9 1.389(5)
C8 C13 1.392(5)
C9 C10 1.397(6)
C9 H9 0.9300
C10 C11 1.378(7)
C10 H10 0.9300
C11 C12 1.357(7)
C12 C13 1.389(6)
C12 H12 0.9300
C13 H13 0.9300
C14 C19 1.387(6)
C14 C15 1.401(5)
C15 C16 1.363(7)
C15 H15 0.9300
C16 C17 1.361(8)
C16 H16 0.9300
C17 C18 1.376(7)
C18 C19 1.380(6)
C18 H18 0.9300
C19 H19 0.9300
C20 C21 1.380(5)
C20 H20 0.9300
C21 C22 1.376(6)
C21 H21 0.9300
C22 C23 1.368(6)
C22 H22 0.9300
C23 C24 1.378(5)
C23 H23 0.9300
C24 H24 0.9300
C25 C26 1.377(5)
C25 H25 0.9300
C26 C27 1.365(7)
C26 H26 0.9300
C27 C28 1.384(7)
C27 H27 0.9300
C28 C29 1.366(6)
C28 H28 0.9300
C29 H29 0.9300
C30 C31 1.516(4)
C31 C32 1.390(5)
C31 C36 1.406(5)
C32 C33 1.395(5)
C32 C43 1.490(5)
C33 C34 1.386(6)
C33 H33 0.9300
C34 C35 1.370(6)
C34 H34 0.9300
C35 C36 1.397(5)
C35 H35 0.9300
C36 C37 1.487(5)
C37 C38 1.388(5)
C37 C42 1.392(5)
C38 C39 1.395(6)
C38 H38 0.9300
C39 C40 1.366(6)
C39 H39 0.9300
C40 C41 1.387(7)
C41 C42 1.382(6)
C41 H41 0.9300
C42 H42 0.9300
C43 C48 1.388(5)
C43 C44 1.390(5)
C44 C45 1.384(6)
C44 H44 0.9300
C45 C46 1.354(8)
C45 H45 0.9300
C46 C47 1.351(7)
C47 C48 1.396(6)
C47 H47 0.9300
C48 H48 0.9300
C49 C50 1.378(6)
C49 H49 0.9300
C50 C51 1.382(8)
C50 H50 0.9300
C51 C53 1.366(8)
C51 H51 0.9300
C52 C53 1.379(6)
C52 H52 0.9300
C53 H53 0.9300
C54 C124 1.373(6)
C54 H54 0.9300
C121 C122 1.368(7)
C121 H121 0.9300
C122 C123 1.350(9)
C122 H122 0.9300
C123 C124 1.339(8)
C123 H123 0.9300
C124 H124 0.9300
O29 C118 1.258(12)
O29 C119 1.331(12)
C117 C118 1.190(18)
C117 H11A 0.9600
C117 H11B 0.9600
C117 H11C 0.9600
C118 H11D 0.9700
C118 H11E 0.9700
C119 C120 1.272(16)
C119 H11F 0.9700
C119 H11G 0.9700
C120 H12A 0.9600
C120 H12B 0.9600
C120 H12C 0.9600
C150 Cl1 1.596(11)
C150 Cl2 1.663(11)
C150 H15A 0.9700
C150 H15B 0.9700

loop_
_geom_torsion_atom_site_label_1
_geom_torsion_atom_site_label_2
_geom_torsion_atom_site_label_3
_geom_torsion_atom_site_label_4
_geom_torsion
O3 Co1 O5 C1 -1.4(5)
O2 Co1 O5 C1 -38.1(3)
O1 Co1 O5 C1 47.5(3)
N1 Co1 O5 C1 -138.5(3)
O9 Co1 O5 C1 134.6(2)
O4 Co2 O6 C1 5.4(6)
O1 Co2 O6 C1 -37.9(3)
O2 Co2 O6 C1 47.4(3)
N2 Co2 O6 C1 -140.1(3)
O12 Co2 O6 C1 132.5(3)
O1 Co3 O7 C30 -15.1(5)
O4 Co3 O7 C30 -48.0(3)
O3 Co3 O7 C30 37.6(3)
N3 Co3 O7 C30 -151.7(3)
O10 Co3 O7 C30 121.9(2)
O2 Co4 O8 C30 -16.6(6)
O3 Co4 O8 C30 -40.4(3)
O4 Co4 O8 C30 44.5(3)
N4 Co4 O8 C30 -138.2(3)
O13 Co4 O8 C30 130.8(2)
O5 Co1 O3 Co4 -37.8(4)
O2 Co1 O3 Co4 -0.23(8)
O1 Co1 O3 Co4 -87.32(9)
N1 Co1 O3 Co4 98.83(10)
O9 Co1 O3 Co4 -175.06(10)
O5 Co1 O3 Co3 56.7(4)
O2 Co1 O3 Co3 94.22(9)
O1 Co1 O3 Co3 7.12(8)
N1 Co1 O3 Co3 -166.73(10)
O9 Co1 O3 Co3 -80.61(10)
O2 Co4 O3 Co1 0.23(8)
O8 Co4 O3 Co1 175.02(9)
O4 Co4 O3 Co1 83.39(9)
N4 Co4 O3 Co1 -93.77(11)
O13 Co4 O3 Co1 32.3(4)
O2 Co4 O3 Co3 -98.72(9)
O8 Co4 O3 Co3 76.07(9)
O4 Co4 O3 Co3 -15.56(8)
N4 Co4 O3 Co3 167.28(10)
O13 Co4 O3 Co3 -66.6(4)
O1 Co3 O3 Co1 -7.27(9)
O4 Co3 O3 Co1 -85.62(9)
O7 Co3 O3 Co1 -175.98(9)
N3 Co3 O3 Co1 101.8(6)
O10 Co3 O3 Co1 81.33(10)
O1 Co3 O3 Co4 94.11(9)
O4 Co3 O3 Co4 15.76(9)
O7 Co3 O3 Co4 -74.59(9)
N3 Co3 O3 Co4 -156.8(6)
O10 Co3 O3 Co4 -177.29(10)
O6 Co2 O4 Co3 -43.8(4)
O1 Co2 O4 Co3 0.65(8)
O2 Co2 O4 Co3 -86.34(10)
N2 Co2 O4 Co3 100.66(11)
O12 Co2 O4 Co3 -171.80(10)
O6 Co2 O4 Co4 50.3(4)
O1 Co2 O4 Co4 94.80(9)
O2 Co2 O4 Co4 7.82(8)
N2 Co2 O4 Co4 -165.19(10)
O12 Co2 O4 Co4 -77.65(10)
O1 Co3 O4 Co2 -0.66(9)
O3 Co3 O4 Co2 82.35(9)
O7 Co3 O4 Co2 171.55(9)
N3 Co3 O4 Co2 -98.88(11)
O10 Co3 O4 Co2 29.0(4)
O1 Co3 O4 Co4 -98.61(9)
O3 Co3 O4 Co4 -15.60(8)
O7 Co3 O4 Co4 73.60(9)
N3 Co3 O4 Co4 163.16(10)
O10 Co3 O4 Co4 -68.9(4)
O2 Co4 O4 Co2 -8.03(9)
O8 Co4 O4 Co2 -176.74(9)
O3 Co4 O4 Co2 -87.48(9)
N4 Co4 O4 Co2 46.8(16)
O13 Co4 O4 Co2 81.42(10)
O2 Co4 O4 Co3 95.08(9)
O8 Co4 O4 Co3 -73.63(9)
O3 Co4 O4 Co3 15.63(8)
N4 Co4 O4 Co3 150.0(15)
O13 Co4 O4 Co3 -175.47(10)
O4 Co3 O1 Co2 0.64(8)
O3 Co3 O1 Co2 -86.47(9)
O7 Co3 O1 Co2 -33.1(4)
N3 Co3 O1 Co2 102.50(11)
O10 Co3 O1 Co2 -171.37(10)
O4 Co3 O1 Co1 94.18(9)
O3 Co3 O1 Co1 7.06(8)
O7 Co3 O1 Co1 60.4(4)
N3 Co3 O1 Co1 -163.96(10)
O10 Co3 O1 Co1 -77.83(10)
O6 Co2 O1 Co3 170.14(9)
O4 Co2 O1 Co3 -0.65(8)
O2 Co2 O1 Co3 82.24(9)
N2 Co2 O1 Co3 -101.80(10)
O12 Co2 O1 Co3 29.5(4)
O6 Co2 O1 Co1 72.58(9)
O4 Co2 O1 Co1 -98.21(9)
O2 Co2 O1 Co1 -15.33(8)
N2 Co2 O1 Co1 160.64(9)
O12 Co2 O1 Co1 -68.0(4)
O3 Co1 O1 Co3 -7.15(9)
O5 Co1 O1 Co3 -176.37(9)
O2 Co1 O1 Co3 -86.43(9)
N1 Co1 O1 Co3 80.1(9)
O9 Co1 O1 Co3 80.68(10)
O3 Co1 O1 Co2 94.84(9)
O5 Co1 O1 Co2 -74.38(9)
O2 Co1 O1 Co2 15.56(9)
N1 Co1 O1 Co2 -178(31)
O9 Co1 O1 Co2 -177.33(10)
O8 Co4 O2 Co1 -24.4(4)
O3 Co4 O2 Co1 -0.23(8)
O4 Co4 O2 Co1 -86.50(9)
N4 Co4 O2 Co1 96.73(11)
O13 Co4 O2 Co1 -172.68(10)
O8 Co4 O2 Co2 69.9(4)
O3 Co4 O2 Co2 94.11(9)
O4 Co4 O2 Co2 7.84(8)
N4 Co4 O2 Co2 -168.93(10)
O13 Co4 O2 Co2 -78.34(10)
O3 Co1 O2 Co4 0.23(8)
O5 Co1 O2 Co4 171.62(9)
O1 Co1 O2 Co4 82.56(9)
N1 Co1 O2 Co4 -96.00(11)
O9 Co1 O2 Co4 21.0(4)
O3 Co1 O2 Co2 -97.78(9)
O5 Co1 O2 Co2 73.61(9)
O1 Co1 O2 Co2 -15.45(8)
N1 Co1 O2 Co2 165.99(9)
O9 Co1 O2 Co2 -77.0(4)
O6 Co2 O2 Co4 -179.15(9)
O4 Co2 O2 Co4 -8.02(9)
O1 Co2 O2 Co4 -86.31(9)
N2 Co2 O2 Co4 120.6(6)
O12 Co2 O2 Co4 81.66(10)
O6 Co2 O2 Co1 -77.20(9)
O4 Co2 O2 Co1 93.93(9)
O1 Co2 O2 Co1 15.65(9)
N2 Co2 O2 Co1 -137.4(6)
O12 Co2 O2 Co1 -176.38(10)
O11 S1 O9 Co1 -120.6(2)
O10 S1 O9 Co1 15.5(3)
C55 S1 O9 Co1 126.4(3)
O3 Co1 O9 S1 30.4(2)
O5 Co1 O9 S1 -139.8(2)
O2 Co1 O9 S1 10.0(6)
O1 Co1 O9 S1 -51.3(2)
N1 Co1 O9 S1 128.6(3)
O11 S1 O10 Co3 124.5(2)
O9 S1 O10 Co3 -11.6(3)
C55 S1 O10 Co3 -121.0(3)
O1 Co3 O10 S1 45.8(2)
O4 Co3 O10 S1 16.8(5)
O3 Co3 O10 S1 -36.6(2)
O7 Co3 O10 S1 -124.6(2)
N3 Co3 O10 S1 146.7(2)
O14 S2 O12 Co2 103.3(3)
O13 S2 O12 Co2 -33.7(3)
C56 S2 O12 Co2 -143.4(3)
O6 Co2 O12 S2 -114.9(2)
O4 Co2 O12 S2 54.6(2)
O1 Co2 O12 S2 25.2(5)
O2 Co2 O12 S2 -27.5(2)
N2 Co2 O12 S2 158.0(2)
O14 S2 O13 Co4 -96.4(3)
O12 S2 O13 Co4 41.0(3)
C56 S2 O13 Co4 151.0(2)
O2 Co4 O13 S2 16.4(2)
O8 Co4 O13 S2 -156.78(19)
O3 Co4 O13 S2 -15.1(5)
O4 Co4 O13 S2 -66.0(2)
N4 Co4 O13 S2 111.8(2)
O3 Co1 N1 C20 -141.0(3)
O5 Co1 N1 C20 29.3(3)
O2 Co1 N1 C20 -61.0(3)
O1 Co1 N1 C20 132.7(9)
O9 Co1 N1 C20 132.1(3)
O3 Co1 N1 C24 39.5(3)
O5 Co1 N1 C24 -150.2(3)
O2 Co1 N1 C24 119.5(3)
O1 Co1 N1 C24 -46.8(11)
O9 Co1 N1 C24 -47.4(3)
O6 Co2 N2 C25 -55.2(3)
O4 Co2 N2 C25 132.4(3)
O1 Co2 N2 C25 -147.4(3)
O2 Co2 N2 C25 5.1(8)
O12 Co2 N2 C25 43.9(3)
O6 Co2 N2 C29 119.4(3)
O4 Co2 N2 C29 -53.0(3)
O1 Co2 N2 C29 27.2(3)
O2 Co2 N2 C29 180(31)
O12 Co2 N2 C29 -141.5(3)
O1 Co3 N3 C49 34.3(3)
O4 Co3 N3 C49 114.3(3)
O3 Co3 N3 C49 -73.3(7)
O7 Co3 N3 C49 -155.5(3)
O10 Co3 N3 C49 -52.9(3)
O1 Co3 N3 C52 -141.7(3)
O4 Co3 N3 C52 -61.7(3)
O3 Co3 N3 C52 110.7(6)
O7 Co3 N3 C52 28.5(3)
O10 Co3 N3 C52 131.1(3)
O2 Co4 N4 C121 52.1(5)
O8 Co4 N4 C121 -138.8(5)
O3 Co4 N4 C121 131.6(5)
O4 Co4 N4 C121 -2.4(18)
O13 Co4 N4 C121 -36.9(5)
O2 Co4 N4 C54 -120.1(4)
O8 Co4 N4 C54 48.9(4)
O3 Co4 N4 C54 -40.6(4)
O4 Co4 N4 C54 -174.6(14)
O13 Co4 N4 C54 150.9(4)
Co2 O6 C1 O5 -3.0(5)
Co2 O6 C1 C2 176.0(2)
Co1 O5 C1 O6 -3.1(5)
Co1 O5 C1 C2 177.9(2)
O6 C1 C2 C7 -73.3(4)
O5 C1 C2 C7 105.9(3)
O6 C1 C2 C3 106.6(3)
O5 C1 C2 C3 -74.3(4)
C7 C2 C3 C4 -2.1(5)
C1 C2 C3 C4 178.1(3)
C7 C2 C3 C14 175.3(3)
C1 C2 C3 C14 -4.6(5)
C2 C3 C4 C5 0.1(6)
C14 C3 C4 C5 -177.3(4)
C3 C4 C5 C6 1.6(7)
C4 C5 C6 C7 -1.4(7)
C3 C2 C7 C6 2.4(5)
C1 C2 C7 C6 -177.8(3)
C3 C2 C7 C8 -176.4(3)
C1 C2 C7 C8 3.5(5)
C5 C6 C7 C2 -0.6(6)
C5 C6 C7 C8 178.1(4)
C2 C7 C8 C9 -59.6(5)
C6 C7 C8 C9 121.7(4)
C2 C7 C8 C13 119.7(4)
C6 C7 C8 C13 -59.0(5)
C13 C8 C9 C10 0.4(6)
C7 C8 C9 C10 179.7(4)
C8 C9 C10 C11 -0.9(6)
C9 C10 C11 C12 0.9(7)
C9 C10 C11 F2 -179.4(4)
F2 C11 C12 C13 179.9(4)
C10 C11 C12 C13 -0.4(7)
C11 C12 C13 C8 -0.1(6)
C9 C8 C13 C12 0.1(6)
C7 C8 C13 C12 -179.2(4)
C4 C3 C14 C19 133.2(4)
C2 C3 C14 C19 -44.1(5)
C4 C3 C14 C15 -43.3(5)
C2 C3 C14 C15 139.4(4)
C19 C14 C15 C16 0.5(6)
C3 C14 C15 C16 177.1(4)
C14 C15 C16 C17 0.3(7)
C15 C16 C17 F1 178.6(4)
C15 C16 C17 C18 -0.8(7)
C16 C17 C18 C19 0.5(7)
F1 C17 C18 C19 -178.9(4)
C17 C18 C19 C14 0.4(6)
C15 C14 C19 C18 -0.9(6)
C3 C14 C19 C18 -177.5(4)
C24 N1 C20 C21 0.1(6)
Co1 N1 C20 C21 -179.5(3)
N1 C20 C21 C22 -0.7(7)
C20 C21 C22 C23 0.7(7)
C21 C22 C23 C24 -0.1(7)
C20 N1 C24 C23 0.6(7)
Co1 N1 C24 C23 -179.9(4)
C22 C23 C24 N1 -0.6(8)
C29 N2 C25 C26 -0.6(6)
Co2 N2 C25 C26 174.2(3)
N2 C25 C26 C27 0.8(7)
C25 C26 C27 C28 -0.5(7)
C26 C27 C28 C29 0.1(7)
C25 N2 C29 C28 0.2(6)
Co2 N2 C29 C28 -174.6(3)
C27 C28 C29 N2 0.0(7)
Co3 O7 C30 O8 9.2(5)
Co3 O7 C30 C31 -170.9(2)
Co4 O8 C30 O7 -7.5(5)
Co4 O8 C30 C31 172.5(2)
O7 C30 C31 C32 -81.5(4)
O8 C30 C31 C32 98.4(4)
O7 C30 C31 C36 99.9(4)
O8 C30 C31 C36 -80.2(4)
C36 C31 C32 C33 1.1(5)
C30 C31 C32 C33 -177.5(3)
C36 C31 C32 C43 -178.0(3)
C30 C31 C32 C43 3.4(5)
C31 C32 C33 C34 0.0(6)
C43 C32 C33 C34 179.1(4)
C32 C33 C34 C35 -1.2(6)
C33 C34 C35 C36 1.4(7)
C34 C35 C36 C31 -0.3(6)
C34 C35 C36 C37 -179.1(4)
C32 C31 C36 C35 -1.0(5)
C30 C31 C36 C35 177.6(3)
C32 C31 C36 C37 177.8(3)
C30 C31 C36 C37 -3.6(5)
C35 C36 C37 C38 131.9(4)
C31 C36 C37 C38 -46.8(5)
C35 C36 C37 C42 -45.5(5)
C31 C36 C37 C42 135.7(4)
C42 C37 C38 C39 -0.1(5)
C36 C37 C38 C39 -177.5(3)
C37 C38 C39 C40 0.3(6)
C38 C39 C40 F4 -179.8(4)
C38 C39 C40 C41 -1.0(7)
F4 C40 C41 C42 -179.7(4)
C39 C40 C41 C42 1.4(7)
C40 C41 C42 C37 -1.2(7)
C38 C37 C42 C41 0.5(6)
C36 C37 C42 C41 178.0(4)
C31 C32 C43 C48 119.2(4)
C33 C32 C43 C48 -59.9(5)
C31 C32 C43 C44 -62.7(5)
C33 C32 C43 C44 118.2(4)
C48 C43 C44 C45 1.2(6)
C32 C43 C44 C45 -177.0(4)
C43 C44 C45 C46 -0.2(7)
C44 C45 C46 C47 -1.5(8)
C44 C45 C46 F3 179.4(4)
C45 C46 C47 C48 2.1(7)
F3 C46 C47 C48 -178.9(4)
C44 C43 C48 C47 -0.6(6)
C32 C43 C48 C47 177.6(4)
C46 C47 C48 C43 -1.0(6)
C52 N3 C49 C50 0.4(6)
Co3 N3 C49 C50 -175.7(4)
N3 C49 C50 C51 -0.8(8)
C49 C50 C51 C53 0.8(9)
C49 N3 C52 C53 0.1(6)
Co3 N3 C52 C53 176.2(4)
C50 C51 C53 C52 -0.4(9)
N3 C52 C53 C51 -0.1(8)
C121 N4 C54 C124 -0.4(9)
Co4 N4 C54 C124 172.4(5)
O11 S1 C55 F6 66.7(4)
O9 S1 C55 F6 -173.6(4)
O10 S1 C55 F6 -54.2(4)
O11 S1 C55 F5 -54.5(4)
O9 S1 C55 F5 65.2(4)
O10 S1 C55 F5 -175.5(3)
O11 S1 C55 F7 -173.3(4)
O9 S1 C55 F7 -53.5(4)
O10 S1 C55 F7 65.8(4)
O14 S2 C56 F9 65.8(5)
O13 S2 C56 F9 -174.4(4)
O12 S2 C56 F9 -55.0(5)
O14 S2 C56 F10 -55.8(5)
O13 S2 C56 F10 63.9(5)
O12 S2 C56 F10 -176.6(5)
O14 S2 C56 F8 -176.1(4)
O13 S2 C56 F8 -56.4(4)
O12 S2 C56 F8 63.0(4)
C54 N4 C121 C122 -1.7(11)
Co4 N4 C121 C122 -174.3(7)
N4 C121 C122 C123 -0.2(15)
C121 C122 C123 C124 4.2(15)
C122 C123 C124 C54 -6.1(13)
N4 C54 C124 C123 4.4(12)
C119 O29 C118 C117 -179.7(10)
C118 O29 C119 C120 177.0(10)
